data_7110789
loop_
_publ_author_name
'Ali, Shahbano'
'Deeming, Antony J.'
'Hogarth, Graeme'
'Carty, Arthur J.'
'Enright, Gary D.'

_publ_section_title
;
 Clusters containing metal--metal bonds linking high- and low-valent metal
 centres: synthesis and structure of Ru3(CO)12{Mo(NAr)2}
;
_journal_issue 2
_journal_name_full 'Chemical Communications'
_journal_page_first 123
_journal_paper_doi 10.1039/a908982i
_journal_year 2000
_chemical_formula_sum 'C28 H18 Mo N2 O12 Ru3'
_chemical_formula_weight 973.59
_chemical_name_systematic
; 
 ? 
;
_space_group_IT_number 14
_symmetry_cell_setting monoclinic
_symmetry_space_group_name_Hall '-P 2ybc'
_symmetry_space_group_name_H-M 'P 1 21/c 1'
_atom_sites_solution_hydrogens geom
_atom_sites_solution_primary direct
_atom_sites_solution_secondary difmap
_audit_creation_method SHELXL
_cell_angle_alpha 90.00
_cell_angle_beta 109.98(3)
_cell_angle_gamma 90.00
_cell_formula_units_Z 4
_cell_length_a 19.409(4)
_cell_length_b 9.887(2)
_cell_length_c 17.947(4)
_cell_measurement_reflns_used 8192
_cell_measurement_temperature 293(2)
_cell_measurement_theta_max 28.75
_cell_measurement_theta_min 1.5
_cell_volume 3236.7(13)
_computing_cell_refinement 'Siemens XSCANS'
_computing_data_collection 'Siemens XSCANS'
_computing_data_reduction 'Siemens SHELXTL'
_computing_molecular_graphics 'Siemens SHELXTL'
_computing_publication_material 'Siemens SHELXTL'
_computing_structure_refinement 'SHELXL-93 (Sheldrick, 1993)'
_computing_structure_solution 'SHELXS-86 (Sheldrick, 1990)'
_diffrn_ambient_temperature 293(2)
_diffrn_measurement_device 'Siemens P4'
_diffrn_measurement_method '\w scans'
_diffrn_radiation_monochromator graphite
_diffrn_radiation_source 'fine-focus sealed tube'
_diffrn_radiation_type MoK\a
_diffrn_radiation_wavelength 0.71073
_diffrn_reflns_av_R_equivalents 0.0199
_diffrn_reflns_av_sigmaI/netI 0.0254
_diffrn_reflns_limit_h_max 12
_diffrn_reflns_limit_h_min -26
_diffrn_reflns_limit_k_max 13
_diffrn_reflns_limit_k_min -13
_diffrn_reflns_limit_l_max 24
_diffrn_reflns_limit_l_min -23
_diffrn_reflns_number 22977
_diffrn_reflns_theta_max 29.20
_diffrn_reflns_theta_min 2.23
_exptl_absorpt_coefficient_mu 1.814
_exptl_absorpt_correction_type none
_exptl_crystal_density_diffrn 1.998
_exptl_crystal_F_000 1880
_refine_diff_density_max 0.556
_refine_diff_density_min -0.768
_refine_diff_density_rms 0.082
_refine_ls_extinction_method none
_refine_ls_goodness_of_fit_all 1.020
_refine_ls_goodness_of_fit_obs 1.045
_refine_ls_matrix_type full
_refine_ls_number_parameters 487
_refine_ls_number_reflns 8668
_refine_ls_number_restraints 0
_refine_ls_restrained_S_all 1.032
_refine_ls_restrained_S_obs 1.045
_refine_ls_R_factor_all 0.0244
_refine_ls_R_factor_obs 0.0192
_refine_ls_shift/esd_max 0.003
_refine_ls_shift/esd_mean 0.000
_refine_ls_structure_factor_coef Fsqd
_refine_ls_weighting_details 'w=1/[\s^2^(Fo^2^)+(0.0237P)^2^+0.3503P] where P=(Fo^2^+2Fc^2^)/3'
_refine_ls_weighting_scheme calc
_refine_ls_wR_factor_all 0.0465
_refine_ls_wR_factor_obs 0.0441
_reflns_number_observed 7681
_reflns_number_total 8673
_reflns_observed_criterion >2sigma(I)
_cod_data_source_file a908982isup1.cif
_cod_data_source_block p21c
_cod_depositor_comments
;
The following automatic conversions were performed:

'_symmetry_cell_setting' value 'Monoclinic' changed to 'monoclinic'
according to /home/saulius/struct/CIF-dictionaries/cif_core.dic
dictionary named 'cif_core.dic' version 2.4.2 from 2011-04-26.

Automatic conversion script
Id: cif_fix_values 1891 2012-01-12 08:04:46Z andrius 

The following automatic conversions were performed:

'_refine_ls_weighting_scheme' value 'calc
w=1/[\s^2^(Fo^2^)+(0.0237P)^2^+0.3503P] where P=(Fo^2^+2Fc^2^)/3' was
changed to 'calc'. New tag '_refine_ls_weighting_details' was
created. The value of the new tag was set to
'w=1/[\s^2^(Fo^2^)+(0.0237P)^2^+0.3503P] where P=(Fo^2^+2Fc^2^)/3'.

Automatic conversion script
Id: cif_fix_values 3143 2015-03-26 13:38:13Z robertas 
;
_cod_original_cell_volume 3236.7(11)
_cod_original_sg_symbol_H-M P2(1)/c
_cod_database_code 7110789

loop_
_symmetry_equiv_pos_as_xyz
'x, y, z'
'-x, y+1/2, -z+1/2'
'-x, -y, -z'
'x, -y-1/2, z-1/2'

loop_
_atom_site_aniso_label
_atom_site_aniso_U_11
_atom_site_aniso_U_22
_atom_site_aniso_U_33
_atom_site_aniso_U_23
_atom_site_aniso_U_13
_atom_site_aniso_U_12
Ru1 0.01306(6) 0.01518(6) 0.01247(6) 0.00143(4) 0.00437(5) 0.00136(5)
Ru2 0.01576(7) 0.01490(6) 0.01639(6) -0.00098(5) 0.00632(5) 0.00089(5)
Ru3 0.01580(7) 0.01390(6) 0.01855(7) 0.00039(5) 0.00621(5) 0.00174(5)
Mo1 0.01289(7) 0.01374(6) 0.01138(6) 0.00140(5) 0.00446(5) 0.00098(5)
N1 0.0170(7) 0.0155(6) 0.0164(6) 0.0006(5) 0.0074(6) 0.0004(5)
N2 0.0160(7) 0.0172(6) 0.0153(6) 0.0010(5) 0.0061(6) 0.0016(5)
O1 0.0287(8) 0.0262(7) 0.0344(8) 0.0017(6) 0.0057(7) -0.0079(6)
O2 0.0227(7) 0.0292(7) 0.0300(7) 0.0034(6) 0.0140(6) 0.0071(6)
O3 0.0257(7) 0.0339(7) 0.0160(6) 0.0030(5) 0.0044(5) 0.0057(6)
O4 0.0244(7) 0.0323(7) 0.0176(6) 0.0050(5) 0.0069(5) -0.0002(6)
O5 0.0551(12) 0.0444(10) 0.0440(10) -0.0199(8) 0.0074(9) -0.0188(9)
O6 0.0271(8) 0.0375(8) 0.0493(9) 0.0154(7) 0.0215(7) 0.0117(7)
O7 0.0263(7) 0.0238(6) 0.0283(7) 0.0038(5) 0.0122(6) -0.0005(6)
O8 0.0361(8) 0.0320(7) 0.0201(7) 0.0000(5) 0.0133(6) -0.0005(6)
O9 0.0286(8) 0.0265(7) 0.0610(11) -0.0015(7) 0.0172(8) 0.0093(6)
O10 0.0291(8) 0.0242(7) 0.0427(9) 0.0055(6) 0.0105(7) -0.0057(6)
O11 0.0350(8) 0.0386(8) 0.0248(7) -0.0051(6) 0.0142(7) -0.0036(7)
O12 0.0311(8) 0.0332(8) 0.0229(7) 0.0039(6) 0.0100(6) 0.0023(6)
C1 0.0195(8) 0.0224(8) 0.0173(8) 0.0026(6) 0.0039(7) 0.0022(7)
C2 0.0195(8) 0.0206(8) 0.0160(8) 0.0022(6) 0.0065(7) 0.0005(7)
C3 0.0160(8) 0.0205(8) 0.0212(9) 0.0017(6) 0.0059(7) 0.0022(7)
C4 0.0151(8) 0.0188(8) 0.0211(8) 0.0013(6) 0.0064(7) -0.0004(6)
C5 0.0306(10) 0.0255(9) 0.0268(9) -0.0043(8) 0.0100(9) -0.0015(8)
C6 0.0255(10) 0.0217(8) 0.0270(9) 0.0052(7) 0.0140(8) 0.0022(7)
C7 0.0167(8) 0.0174(8) 0.0237(9) -0.0028(7) 0.0075(7) 0.0001(7)
C8 0.0212(9) 0.0215(8) 0.0203(8) -0.0043(7) 0.0089(7) 0.0019(7)
C9 0.0239(9) 0.0200(8) 0.0317(10) -0.0014(7) 0.0111(8) 0.0001(7)
C10 0.0251(9) 0.0160(8) 0.0261(9) 0.0014(7) 0.0079(8) 0.0025(7)
C11 0.0192(8) 0.0215(8) 0.0260(9) -0.0030(7) 0.0097(7) -0.0022(7)
C12 0.0194(8) 0.0173(8) 0.0277(10) 0.0020(7) 0.0084(8) 0.0017(7)
C20 0.0186(8) 0.0171(7) 0.0165(7) -0.0039(6) 0.0080(7) -0.0037(6)
C21 0.0242(9) 0.0182(8) 0.0204(8) -0.0014(6) 0.0106(7) -0.0045(7)
C22 0.0322(11) 0.0269(9) 0.0264(10) -0.0024(8) 0.0166(9) -0.0098(8)
C23 0.0243(10) 0.0367(11) 0.0340(11) -0.0100(9) 0.0183(9) -0.0133(9)
C24 0.0157(8) 0.0334(10) 0.0269(9) -0.0100(8) 0.0069(8) -0.0042(8)
C25 0.0183(8) 0.0222(8) 0.0182(8) -0.0058(6) 0.0054(7) -0.0037(7)
C26 0.0349(11) 0.0271(10) 0.0273(10) 0.0090(8) 0.0171(9) 0.0032(9)
C27 0.0197(9) 0.0345(10) 0.0224(9) 0.0046(8) 0.0039(8) 0.0033(8)
C30 0.0150(8) 0.0250(8) 0.0138(7) 0.0013(6) 0.0070(6) 0.0029(7)
C31 0.0196(8) 0.0263(9) 0.0166(8) -0.0003(7) 0.0075(7) 0.0014(7)
C32 0.0223(9) 0.0347(11) 0.0185(8) -0.0039(7) 0.0046(8) -0.0016(8)
C33 0.0223(9) 0.0427(11) 0.0147(8) 0.0029(8) 0.0042(8) 0.0027(8)
C34 0.0219(9) 0.0346(10) 0.0161(8) 0.0081(7) 0.0061(7) 0.0040(8)
C35 0.0170(8) 0.0259(9) 0.0176(8) 0.0042(7) 0.0074(7) 0.0021(7)
C36 0.0263(10) 0.0241(9) 0.0208(9) -0.0022(7) 0.0045(8) -0.0016(8)
C37 0.0234(9) 0.0261(9) 0.0195(9) 0.0056(7) 0.0075(8) 0.0027(8)

loop_
_atom_site_label
_atom_site_type_symbol
_atom_site_fract_x
_atom_site_fract_y
_atom_site_fract_z
_atom_site_U_iso_or_equiv
_atom_site_thermal_displace_type
_atom_site_occupancy
_atom_site_calc_flag
Ru1 Ru 0.082428(7) 0.858902(13) 0.169348(7) 0.01357(3) Uani 1 d
Ru2 Ru 0.192012(8) 0.685535(13) 0.138044(8) 0.01547(3) Uani 1 d
Ru3 Ru 0.154872(8) 1.126302(13) 0.195745(8) 0.01600(3) Uani 1 d
Mo1 Mo 0.249264(8) 0.917312(14) 0.215947(8) 0.01259(3) Uani 1 d
N1 N 0.31361(8) 0.96763(14) 0.17162(8) 0.0158(3) Uani 1 d
N2 N 0.28961(8) 0.89434(14) 0.31911(8) 0.0160(3) Uani 1 d
O1 O -0.01659(8) 0.61192(14) 0.14924(9) 0.0311(3) Uani 1 d
O2 O -0.04329(8) 1.04098(14) 0.17296(8) 0.0260(3) Uani 1 d
O3 O 0.03804(8) 0.86626(14) -0.01227(8) 0.0259(3) Uani 1 d
O4 O 0.13792(8) 0.81473(14) 0.35132(8) 0.0249(3) Uani 1 d
O5 O 0.09371(11) 0.4705(2) 0.02437(11) 0.0503(5) Uani 1 d
O6 O 0.34320(9) 0.5656(2) 0.16905(10) 0.0358(4) Uani 1 d
O7 O 0.17346(8) 0.52741(13) 0.27762(8) 0.0254(3) Uani 1 d
O8 O 0.20466(9) 0.85554(14) -0.00116(8) 0.0284(3) Uani 1 d
O9 O 0.02897(9) 1.3309(2) 0.17606(11) 0.0382(4) Uani 1 d
O10 O 0.28183(8) 1.32056(14) 0.22204(10) 0.0325(3) Uani 1 d
O11 O 0.18694(9) 1.1062(2) 0.37672(9) 0.0318(3) Uani 1 d
O12 O 0.12869(9) 1.12469(15) 0.01638(8) 0.0289(3) Uani 1 d
C1 C 0.02284(10) 0.6996(2) 0.15665(10) 0.0203(3) Uani 1 d
C2 C 0.00609(10) 0.9802(2) 0.17318(10) 0.0186(3) Uani 1 d
C3 C 0.05844(10) 0.8673(2) 0.05525(11) 0.0193(3) Uani 1 d
C4 C 0.12224(10) 0.8338(2) 0.28536(11) 0.0183(3) Uani 1 d
C5 C 0.12817(12) 0.5506(2) 0.06517(12) 0.0276(4) Uani 1 d
C6 C 0.28695(11) 0.6103(2) 0.15683(12) 0.0234(4) Uani 1 d
C7 C 0.18156(10) 0.5930(2) 0.22945(11) 0.0191(3) Uani 1 d
C8 C 0.20103(10) 0.7977(2) 0.05207(11) 0.0205(3) Uani 1 d
C9 C 0.07309(11) 1.2534(2) 0.18183(12) 0.0248(4) Uani 1 d
C10 C 0.23465(11) 1.2474(2) 0.21281(11) 0.0226(4) Uani 1 d
C11 C 0.17524(10) 1.1066(2) 0.31053(11) 0.0217(4) Uani 1 d
C12 C 0.13914(10) 1.1190(2) 0.08246(11) 0.0213(4) Uani 1 d
C20 C 0.37816(10) 0.9934(2) 0.15702(10) 0.0169(3) Uani 1 d
C21 C 0.37663(11) 1.0797(2) 0.09291(11) 0.0202(3) Uani 1 d
C22 C 0.44022(12) 1.0941(2) 0.07487(12) 0.0268(4) Uani 1 d
C23 C 0.50424(12) 1.0286(2) 0.11791(13) 0.0295(4) Uani 1 d
C24 C 0.50633(11) 0.9486(2) 0.18239(12) 0.0254(4) Uani 1 d
C25 C 0.44419(10) 0.9303(2) 0.20329(10) 0.0198(3) Uani 1 d
C26 C 0.30803(13) 1.1528(2) 0.04597(13) 0.0281(4) Uani 1 d
C27 C 0.44856(12) 0.8441(2) 0.27418(12) 0.0264(4) Uani 1 d
C30 C 0.33959(10) 0.8956(2) 0.39633(10) 0.0174(3) Uani 1 d
C31 C 0.37631(10) 1.0156(2) 0.43000(10) 0.0205(3) Uani 1 d
C32 C 0.42084(11) 1.0139(2) 0.50950(11) 0.0258(4) Uani 1 d
C33 C 0.43118(11) 0.8964(2) 0.55418(11) 0.0271(4) Uani 1 d
C34 C 0.39813(11) 0.7771(2) 0.51931(11) 0.0243(4) Uani 1 d
C35 C 0.35206(10) 0.7739(2) 0.44017(10) 0.0197(3) Uani 1 d
C36 C 0.36966(12) 1.1424(2) 0.38171(12) 0.0246(4) Uani 1 d
C37 C 0.31670(11) 0.6447(2) 0.40235(11) 0.0230(4) Uani 1 d
H22 H 0.4420(14) 1.1500(25) 0.0361(15) 0.035(7) Uiso 1 d
H23 H 0.5418(14) 1.0369(25) 0.1018(14) 0.033(6) Uiso 1 d
H24 H 0.5494(13) 0.9082(23) 0.2122(13) 0.025(6) Uiso 1 d
H26A H 0.3174(16) 1.2051(29) 0.0088(17) 0.050(8) Uiso 1 d
H26B H 0.2917(16) 1.2054(28) 0.0780(17) 0.050(8) Uiso 1 d
H26C H 0.2705(16) 1.0893(28) 0.0190(16) 0.045(8) Uiso 1 d
H27A H 0.4955(16) 0.8047(27) 0.2964(16) 0.045(8) Uiso 1 d
H27B H 0.4133(16) 0.7752(28) 0.2629(16) 0.048(8) Uiso 1 d
H27C H 0.4403(15) 0.9012(26) 0.3156(15) 0.040(7) Uiso 1 d
H32 H 0.4460(12) 1.0933(22) 0.5308(13) 0.022(5) Uiso 1 d
H33 H 0.4613(14) 0.8991(23) 0.6092(14) 0.028(6) Uiso 1 d
H34 H 0.4067(12) 0.6950(21) 0.5471(13) 0.019(5) Uiso 1 d
H36A H 0.4109(15) 1.2043(26) 0.4075(15) 0.039(7) Uiso 1 d
H36B H 0.3256(17) 1.1858(28) 0.3749(16) 0.048(8) Uiso 1 d
H36C H 0.3732(16) 1.1252(26) 0.3298(17) 0.043(7) Uiso 1 d
H37A H 0.3273(15) 0.6268(26) 0.3555(16) 0.041(7) Uiso 1 d
H37B H 0.2654(13) 0.6473(20) 0.3897(13) 0.018(5) Uiso 1 d
H37C H 0.3351(12) 0.5666(22) 0.4362(13) 0.024(6) Uiso 1 d

loop_
_atom_type_symbol
_atom_type_description
_atom_type_scat_dispersion_real
_atom_type_scat_dispersion_imag
_atom_type_scat_source
C C 0.0033 0.0016 'International Tables Vol C Tables 4.2.6.8 and 6.1.1.4'
H H 0.0000 0.0000 'International Tables Vol C Tables 4.2.6.8 and 6.1.1.4'
N N 0.0061 0.0033 'International Tables Vol C Tables 4.2.6.8 and 6.1.1.4'
O O 0.0106 0.0060 'International Tables Vol C Tables 4.2.6.8 and 6.1.1.4'
Mo Mo -1.6832 0.6857 'International Tables Vol C Tables 4.2.6.8 and 6.1.1.4'
Ru Ru -1.2594 0.8363 'International Tables Vol C Tables 4.2.6.8 and 6.1.1.4'

loop_
_geom_angle_atom_site_label_1
_geom_angle_atom_site_label_2
_geom_angle_atom_site_label_3
_geom_angle
C1 Ru1 C2 94.31(8)
C1 Ru1 C3 89.57(8)
C2 Ru1 C3 95.78(8)
C1 Ru1 C4 91.43(7)
C2 Ru1 C4 93.97(7)
C3 Ru1 C4 170.09(7)
C1 Ru1 Ru2 86.84(6)
C2 Ru1 Ru2 171.30(5)
C3 Ru1 Ru2 75.59(6)
C4 Ru1 Ru2 94.62(6)
C1 Ru1 Ru3 170.59(5)
C2 Ru1 Ru3 76.53(6)
C3 Ru1 Ru3 93.45(5)
C4 Ru1 Ru3 87.13(5)
Ru2 Ru1 Ru3 102.54(2)
C1 Ru1 Mo1 135.54(5)
C2 Ru1 Mo1 128.18(5)
C3 Ru1 Mo1 97.37(6)
C4 Ru1 Mo1 75.12(6)
Ru2 Ru1 Mo1 53.348(12)
Ru3 Ru1 Mo1 52.848(6)
C6 Ru2 C7 92.30(8)
C6 Ru2 C8 91.10(8)
C7 Ru2 C8 173.44(7)
C6 Ru2 C5 101.71(9)
C7 Ru2 C5 91.05(8)
C8 Ru2 C5 93.75(8)
C6 Ru2 Mo1 92.15(6)
C7 Ru2 Mo1 96.00(5)
C8 Ru2 Mo1 78.26(5)
C5 Ru2 Mo1 164.20(6)
C6 Ru2 Ru1 156.14(6)
C7 Ru2 Ru1 79.75(5)
C8 Ru2 Ru1 94.93(6)
C5 Ru2 Ru1 100.91(6)
Mo1 Ru2 Ru1 66.68(2)
C10 Ru3 C12 91.15(8)
C10 Ru3 C11 91.86(8)
C12 Ru3 C11 171.83(7)
C10 Ru3 C9 101.26(8)
C12 Ru3 C9 93.38(8)
C11 Ru3 C9 93.48(8)
C10 Ru3 Mo1 88.99(6)
C12 Ru3 Mo1 88.23(6)
C11 Ru3 Mo1 84.23(6)
C9 Ru3 Mo1 169.58(6)
C10 Ru3 Ru1 155.17(6)
C12 Ru3 Ru1 84.46(5)
C11 Ru3 Ru1 89.64(6)
C9 Ru3 Ru1 103.39(6)
Mo1 Ru3 Ru1 66.50(2)
N2 Mo1 N1 112.39(7)
N2 Mo1 Ru3 106.09(5)
N1 Mo1 Ru3 105.99(5)
N2 Mo1 Ru2 112.90(5)
N1 Mo1 Ru2 103.51(5)
Ru3 Mo1 Ru2 115.88(2)
N2 Mo1 Ru1 107.88(6)
N1 Mo1 Ru1 139.72(5)
Ru3 Mo1 Ru1 60.656(13)
Ru2 Mo1 Ru1 59.973(14)
C20 N1 Mo1 163.60(13)
C30 N2 Mo1 162.26(13)
O1 C1 Ru1 174.8(2)
O2 C2 Ru1 173.3(2)
O3 C3 Ru1 173.3(2)
O4 C4 Ru1 172.7(2)
O5 C5 Ru2 177.6(2)
O6 C6 Ru2 179.0(2)
O7 C7 Ru2 172.7(2)
O8 C8 Ru2 175.3(2)
O9 C9 Ru3 176.4(2)
O10 C10 Ru3 179.1(2)
O11 C11 Ru3 174.5(2)
O12 C12 Ru3 174.9(2)
N1 C20 C25 120.3(2)
N1 C20 C21 119.4(2)
C25 C20 C21 120.3(2)
C22 C21 C20 118.4(2)
C22 C21 C26 120.7(2)
C20 C21 C26 120.9(2)
C23 C22 C21 121.6(2)
C22 C23 C24 119.8(2)
C23 C24 C25 121.1(2)
C24 C25 C20 118.7(2)
C24 C25 C27 119.7(2)
C20 C25 C27 121.6(2)
N2 C30 C31 120.8(2)
N2 C30 C35 118.4(2)
C31 C30 C35 120.9(2)
C32 C31 C30 118.3(2)
C32 C31 C36 120.1(2)
C30 C31 C36 121.6(2)
C33 C32 C31 121.3(2)
C34 C33 C32 119.9(2)
C33 C34 C35 121.0(2)
C34 C35 C30 118.4(2)
C34 C35 C37 121.0(2)
C30 C35 C37 120.6(2)

loop_
_geom_bond_atom_site_label_1
_geom_bond_atom_site_label_2
_geom_bond_distance
Ru1 C1 1.921(2)
Ru1 C2 1.925(2)
Ru1 C3 1.941(2)
Ru1 C4 1.973(2)
Ru1 Ru2 2.9315(5)
Ru1 Ru3 2.9556(5)
Ru1 Mo1 3.1094(8)
Ru2 C6 1.907(2)
Ru2 C7 1.948(2)
Ru2 C8 1.956(2)
Ru2 C5 1.979(2)
Ru2 Mo1 2.7165(5)
Ru3 C10 1.898(2)
Ru3 C12 1.951(2)
Ru3 C11 1.970(2)
Ru3 C9 1.972(2)
Ru3 Mo1 2.7025(4)
Mo1 N2 1.761(2)
Mo1 N1 1.7660(15)
N1 C20 1.388(2)
N2 C30 1.394(2)
O1 C1 1.134(2)
O2 C2 1.130(2)
O3 C3 1.139(2)
O4 C4 1.133(2)
O5 C5 1.130(3)
O6 C6 1.127(2)
O7 C7 1.134(2)
O8 C8 1.136(2)
O9 C9 1.127(2)
O10 C10 1.134(2)
O11 C11 1.131(2)
O12 C12 1.134(2)
C20 C25 1.412(3)
C20 C21 1.424(2)
C21 C22 1.386(3)
C21 C26 1.496(3)
C22 C23 1.380(3)
C23 C24 1.390(3)
C24 C25 1.392(3)
C25 C27 1.510(3)
C30 C31 1.409(3)
C30 C35 1.412(2)
C31 C32 1.393(3)
C31 C36 1.505(3)
C32 C33 1.386(3)
C33 C34 1.386(3)
C34 C35 1.396(3)
C35 C37 1.499(3)
